data_7203466
loop_
_publ_author_name
'Carlucci, Lucia'
'Ciani, Gianfranco'
'Proserpio, Davide M.'
'Porta, Francesca'

_publ_section_title
;
 New metal?organic frameworks and supramolecular arrays assembled with
 the bent ditopic ligand 4,4-diaminodiphenylmethane
;
_journal_issue 9
_journal_name_full CrystEngComm
_journal_page_first 696
_journal_paper_doi 10.1039/b606482e
_journal_volume 8
_journal_year 2006
_chemical_formula_sum 'C39 H30 Ag N7 O3'
_chemical_formula_weight 752.57
_space_group_IT_number 167
_symmetry_cell_setting rhombohedral
_symmetry_Int_Tables_number 167
_symmetry_space_group_name_Hall '-R 3 2"c'
_symmetry_space_group_name_H-M 'R -3 c :H'
_atom_sites_solution_hydrogens geom
_atom_sites_solution_primary direct
_atom_sites_solution_secondary difmap
_cell_angle_alpha 90.00
_cell_angle_beta 90.00
_cell_angle_gamma 120.00
_cell_formula_units_Z 6
_cell_length_a 18.0645(5)
_cell_length_b 18.0645(5)
_cell_length_c 19.0889(7)
_cell_measurement_reflns_used 4828
_cell_measurement_temperature 293(2)
_cell_measurement_theta_max 26.
_cell_measurement_theta_min 4.
_cell_volume 5394.7(3)
_computing_molecular_graphics Topos
_computing_structure_refinement 'SHELXL-97 (Sheldrick, 1997)'
_computing_structure_solution SIR97
_diffrn_ambient_temperature 293(2)
_diffrn_detector_type CCD_plate
_diffrn_measured_fraction_theta_full 0.999
_diffrn_measured_fraction_theta_max 0.999
_diffrn_measurement_device SMART
_diffrn_measurement_method omega-scan
_diffrn_radiation_monochromator graphite
_diffrn_radiation_source 'fine-focus sealed tube'
_diffrn_radiation_type MoK\a
_diffrn_radiation_wavelength 0.71073
_diffrn_reflns_av_R_equivalents 0.0226
_diffrn_reflns_av_sigmaI/netI 0.0106
_diffrn_reflns_limit_h_max 22
_diffrn_reflns_limit_h_min -23
_diffrn_reflns_limit_k_max 23
_diffrn_reflns_limit_k_min -23
_diffrn_reflns_limit_l_max 24
_diffrn_reflns_limit_l_min -24
_diffrn_reflns_number 16961
_diffrn_reflns_theta_full 27.04
_diffrn_reflns_theta_max 27.04
_diffrn_reflns_theta_min 2.25
_diffrn_standards_decay_% 0.
_exptl_absorpt_coefficient_mu 0.607
_exptl_absorpt_correction_T_max 1.00
_exptl_absorpt_correction_T_min 0.92
_exptl_absorpt_correction_type sadabs
_exptl_crystal_colour colourless
_exptl_crystal_density_diffrn 1.390
_exptl_crystal_density_method 'not measured'
_exptl_crystal_description rhombic
_exptl_crystal_F_000 2304
_exptl_crystal_size_max 0.36
_exptl_crystal_size_mid 0.26
_exptl_crystal_size_min 0.10
_refine_diff_density_max 0.514
_refine_diff_density_min -0.305
_refine_diff_density_rms 0.064
_refine_ls_extinction_method none
_refine_ls_goodness_of_fit_all 1.126
_refine_ls_hydrogen_treatment constr
_refine_ls_matrix_type full
_refine_ls_number_parameters 85
_refine_ls_number_reflns 1319
_refine_ls_number_restraints 1
_refine_ls_restrained_S_all 1.126
_refine_ls_R_factor_all 0.0454
_refine_ls_R_factor_obs 0.0391
_refine_ls_shift/su_max 0.000
_refine_ls_shift/su_mean 0.000
_refine_ls_structure_factor_coef Fsqd
_refine_ls_weighting_details 'calc w=1/[\s^2^(Fo^2^)+(0.0840P)^2^+4.3435P] where P=(Fo^2^+2Fc^2^)/3'
_refine_ls_weighting_scheme calc
_refine_ls_wR_factor_all 0.1388
_refine_ls_wR_factor_obs 0.1288
_reflns_number_observed 1086
_reflns_number_total 1319
_reflns_observed_criterion >2sigma(I)
_cod_data_source_file b606482e.txt
_cod_data_source_block 11
_cod_depositor_comments
;
The following automatic conversions were performed:
'_symmetry_cell_setting' value 'Rhombohedral' changed to 'rhombohedral'
according to '/home/saulius/struct/CIF-dictionaries/cif_core.dic'
dictionary named 'cif_core.dic' version 2.4.1 from 2010-06-29.

Automatic conversion script
Id: cif_fix_enum 1527 2010-12-29 10:47:43Z saulius 
;
_cod_original_cell_volume 5394.6(3)
_cod_original_sg_symbol_H-M R-3c
_cod_database_code 7203466
_diffrn_measurement_domega 0.30
_diffrn_measurement_rtime 20

loop_
_symmetry_equiv_pos_as_xyz
'x, y, z'
'-y, x-y, z'
'-x+y, -x, z'
'x-y, -y, -z+1/2'
'-x, -x+y, -z+1/2'
'y, x, -z+1/2'
'x+2/3, y+1/3, z+1/3'
'-y+2/3, x-y+1/3, z+1/3'
'-x+y+2/3, -x+1/3, z+1/3'
'x-y+2/3, -y+1/3, -z+5/6'
'-x+2/3, -x+y+1/3, -z+5/6'
'y+2/3, x+1/3, -z+5/6'
'x+1/3, y+2/3, z+2/3'
'-y+1/3, x-y+2/3, z+2/3'
'-x+y+1/3, -x+2/3, z+2/3'
'x-y+1/3, -y+2/3, -z+7/6'
'-x+1/3, -x+y+2/3, -z+7/6'
'y+1/3, x+2/3, -z+7/6'
'-x, -y, -z'
'y, -x+y, -z'
'x-y, x, -z'
'-x+y, y, z-1/2'
'x, x-y, z-1/2'
'-y, -x, z-1/2'
'-x+2/3, -y+1/3, -z+1/3'
'y+2/3, -x+y+1/3, -z+1/3'
'x-y+2/3, x+1/3, -z+1/3'
'-x+y+2/3, y+1/3, z-1/6'
'x+2/3, x-y+1/3, z-1/6'
'-y+2/3, -x+1/3, z-1/6'
'-x+1/3, -y+2/3, -z+2/3'
'y+1/3, -x+y+2/3, -z+2/3'
'x-y+1/3, x+2/3, -z+2/3'
'-x+y+1/3, y+2/3, z+1/6'
'x+1/3, x-y+2/3, z+1/6'
'-y+1/3, -x+2/3, z+1/6'

loop_
_atom_site_label
_atom_site_type_symbol
_atom_site_fract_x
_atom_site_fract_y
_atom_site_fract_z
_atom_site_U_iso_or_equiv
_atom_site_adp_type
_atom_site_occupancy
_atom_site_symmetry_multiplicity
_atom_site_calc_flag
_atom_site_refinement_flags
_atom_site_disorder_assembly
_atom_site_disorder_group
Ag Ag 0.0000 0.0000 0.5000 0.0667(3) Uani 1 6 d S . .
N2 N 0.0000 0.0000 0.7500 0.0557(12) Uani 1 6 d SD . .
C6 C 0.2621(2) 0.1110(2) 0.52921(15) 0.0673(7) Uani 1 1 d . . .
H6 H 0.2542 0.0705 0.4956 0.081 Uiso 1 1 calc R . .
N1 N 0.12138(15) 0.01278(14) 0.57724(12) 0.0697(6) Uani 1 1 d . . .
C1 C 0.19887(19) 0.09253(15) 0.57834(14) 0.0568(6) Uani 1 1 d . . .
C4 C 0.35135(16) 0.25123(16) 0.57888(13) 0.0609(6) Uani 1 1 d . . .
C2 C 0.21196(16) 0.15463(16) 0.62718(12) 0.0587(6) Uani 1 1 d . . .
H2 H 0.1698 0.1440 0.6601 0.070 Uiso 1 1 calc R . .
C3 C 0.28691(17) 0.23191(16) 0.62727(13) 0.0616(6) Uani 1 1 d . . .
H3 H 0.2946 0.2725 0.6608 0.074 Uiso 1 1 calc R . .
C5 C 0.3367(2) 0.1891(2) 0.52972(15) 0.0687(7) Uani 1 1 d . . .
H5 H 0.3782 0.2003 0.4961 0.082 Uiso 1 1 calc R . .
C7 C 0.4364(2) 0.3333 0.5833 0.0753(10) Uani 1 2 d S . .
H7A H 0.4699 0.3366 0.5425 0.090 Uiso 0.50 1 calc PR . .
H7B H 0.4666 0.3300 0.6242 0.090 Uiso 0.50 1 calc PR . .
O1 O 0.0000 0.0000 0.8119(5) 0.163(6) Uani 0.75 3 d SPD . .
O2 O -0.0708(8) -0.0358(10) 0.7275(10) 0.145(7) Uani 0.25 1 d PD . .

loop_
_atom_site_aniso_label
_atom_site_aniso_U_11
_atom_site_aniso_U_22
_atom_site_aniso_U_33
_atom_site_aniso_U_23
_atom_site_aniso_U_13
_atom_site_aniso_U_12
Ag 0.0638(3) 0.0638(3) 0.0725(4) 0.000 0.000 0.03190(14)
N2 0.061(2) 0.061(2) 0.044(3) 0.000 0.000 0.0307(10)
C6 0.0728(17) 0.0746(16) 0.0651(15) -0.0141(12) -0.0047(12) 0.0448(14)
N1 0.0663(13) 0.0573(12) 0.0823(15) -0.0038(10) -0.0145(10) 0.0284(10)
C1 0.0615(15) 0.0576(13) 0.0582(13) -0.0023(10) -0.0099(11) 0.0350(11)
C4 0.0594(13) 0.0599(13) 0.0696(14) 0.0064(10) 0.0001(11) 0.0345(11)
C2 0.0635(13) 0.0595(13) 0.0572(13) 0.0015(10) 0.0042(10) 0.0337(11)
C3 0.0703(14) 0.0586(13) 0.0624(13) -0.0047(10) -0.0021(11) 0.0371(12)
C5 0.0674(16) 0.0799(17) 0.0672(15) -0.0016(13) 0.0085(12) 0.0431(15)
C7 0.0590(14) 0.066(2) 0.103(3) 0.006(2) 0.0030(10) 0.0329(11)
O1 0.207(10) 0.207(10) 0.074(5) 0.000 0.000 0.104(5)
O2 0.103(12) 0.206(16) 0.131(14) -0.074(10) -0.044(10) 0.081(10)

loop_
_atom_type_symbol
_atom_type_description
_atom_type_scat_dispersion_real
_atom_type_scat_dispersion_imag
_atom_type_scat_source
C C 0.0033 0.0016 'International Tables Vol C Tables 4.2.6.8 and 6.1.1.4'
H H 0.0000 0.0000 'International Tables Vol C Tables 4.2.6.8 and 6.1.1.4'
N N 0.0061 0.0033 'International Tables Vol C Tables 4.2.6.8 and 6.1.1.4'
O O 0.0106 0.0060 'International Tables Vol C Tables 4.2.6.8 and 6.1.1.4'
Ag Ag -0.8971 1.1015 'International Tables Vol C Tables 4.2.6.8 and 6.1.1.4'

loop_
_geom_angle_atom_site_label_1
_geom_angle_atom_site_label_2
_geom_angle_atom_site_label_3
_geom_angle
_geom_angle_site_symmetry_1
_geom_angle_site_symmetry_3
_geom_angle_publ_flag
N1 Ag N1 89.97(8) 19_556 2 ?
N1 Ag N1 90.03(8) 19_556 20_556 ?
N1 Ag N1 180.0 2 20_556 ?
N1 Ag N1 180.0 19_556 . ?
N1 Ag N1 90.03(8) 2 . ?
N1 Ag N1 89.97(8) 20_556 . ?
N1 Ag N1 90.03(8) 19_556 21_556 ?
N1 Ag N1 89.97(8) 2 21_556 ?
N1 Ag N1 90.03(8) 20_556 21_556 ?
N1 Ag N1 89.97(8) . 21_556 ?
N1 Ag N1 89.97(8) 19_556 3 ?
N1 Ag N1 90.03(8) 2 3 ?
N1 Ag N1 89.97(8) 20_556 3 ?
N1 Ag N1 90.03(8) . 3 ?
N1 Ag N1 180.00(11) 21_556 3 ?
O1 N2 O1 180.000(2) 4_556 . ?
O1 N2 O2 111.2(10) 4_556 4_556 ?
O1 N2 O2 68.8(10) . 4_556 ?
O1 N2 O2 68.8(10) 4_556 . ?
O1 N2 O2 111.2(10) . . ?
O2 N2 O2 72.9(13) 4_556 . ?
O1 N2 O2 111.2(10) 4_556 6_556 ?
O1 N2 O2 68.8(10) . 6_556 ?
O2 N2 O2 107.7(11) 4_556 6_556 ?
O2 N2 O2 71.7(18) . 6_556 ?
O1 N2 O2 68.8(10) 4_556 3 ?
O1 N2 O2 111.2(10) . 3 ?
O2 N2 O2 71.7(18) 4_556 3 ?
O2 N2 O2 107.7(11) . 3 ?
O2 N2 O2 179.3(14) 6_556 3 ?
O1 N2 O2 111.2(10) 4_556 5_556 ?
O1 N2 O2 68.8(10) . 5_556 ?
O2 N2 O2 107.7(11) 4_556 5_556 ?
O2 N2 O2 179.3(14) . 5_556 ?
O2 N2 O2 107.7(11) 6_556 5_556 ?
O2 N2 O2 72.9(13) 3 5_556 ?
O1 N2 O2 68.8(10) 4_556 2 ?
O1 N2 O2 111.2(10) . 2 ?
O2 N2 O2 179.3(15) 4_556 2 ?
O2 N2 O2 107.7(11) . 2 ?
O2 N2 O2 72.9(13) 6_556 2 ?
O2 N2 O2 107.7(11) 3 2 ?
O2 N2 O2 71.7(18) 5_556 2 ?
C5 C6 C1 120.5(3) . . ?
C1 N1 Ag 117.78(15) . . ?
C1 N1 C7 0.64(13) . . ?
Ag N1 C7 118.41(7) . . ?
C1 N1 N1 28.57(13) . 16 ?
Ag N1 N1 95.26(5) . 16 ?
C7 N1 N1 29.13(4) . 16 ?
C6 C1 C2 118.4(3) . . ?
C6 C1 N1 120.7(2) . . ?
C2 C1 N1 120.9(3) . . ?
C5 C4 C3 116.9(2) . . ?
C5 C4 C7 121.5(2) . . ?
C3 C4 C7 121.5(2) . . ?
C3 C2 C1 120.4(2) . . ?
C2 C3 C4 122.1(2) . . ?
C6 C5 C4 121.8(3) . . ?
C4 C7 C4 116.6(3) . 16 ?
C4 C7 N1 3.33(12) . . ?
C4 C7 N1 119.12(19) 16 . ?
C4 C7 N1 119.12(18) . 16 ?
C4 C7 N1 3.33(12) 16 16 ?
N1 C7 N1 121.74(8) . 16 ?
N2 O1 O2 55.8(6) . 4_556 ?
N2 O1 O2 55.8(6) . 6_556 ?
O2 O1 O2 91.5(8) 4_556 6_556 ?
N2 O1 O2 55.8(6) . 5_556 ?
O2 O1 O2 91.5(8) 4_556 5_556 ?
O2 O1 O2 91.5(8) 6_556 5_556 ?
N2 O2 O1 55.4(6) . 4_556 ?
N2 O2 O2 54.1(9) . 6_556 ?
O1 O2 O2 91.4(9) 4_556 6_556 ?
N2 O2 O2 53.6(7) . 4_556 ?
O1 O2 O2 90.6(12) 4_556 4_556 ?
O2 O2 O2 86(2) 6_556 4_556 ?

loop_
_geom_bond_atom_site_label_1
_geom_bond_atom_site_label_2
_geom_bond_distance
_geom_bond_site_symmetry_2
_geom_bond_publ_flag
Ag N1 2.555(2) 19_556 ?
Ag N1 2.555(2) 2 ?
Ag N1 2.555(2) 20_556 ?
Ag N1 2.555(2) . ?
Ag N1 2.555(2) 21_556 ?
Ag N1 2.555(2) 3 ?
N2 O1 1.182(9) 4_556 ?
N2 O1 1.182(9) . ?
N2 O2 1.188(10) 4_556 ?
N2 O2 1.188(11) . ?
N2 O2 1.188(11) 6_556 ?
N2 O2 1.188(11) 3 ?
N2 O2 1.188(11) 5_556 ?
N2 O2 1.188(10) 2 ?
C6 C5 1.381(5) . ?
C6 C1 1.383(4) . ?
N1 C1 1.421(4) . ?
N1 C7 5.743(3) . ?
N1 N1 10.032(4) 16 ?
C1 C2 1.385(3) . ?
C4 C5 1.383(4) . ?
C4 C3 1.387(4) . ?
C4 C7 1.513(3) . ?
C2 C3 1.376(4) . ?
C7 C4 1.513(3) 16 ?
C7 N1 5.743(3) 16 ?
O1 O2 1.34(2) 4_556 ?
O1 O2 1.34(2) 6_556 ?
O1 O2 1.34(2) 5_556 ?
O2 O1 1.34(2) 4_556 ?
O2 O2 1.39(3) 6_556 ?
O2 O2 1.41(3) 4_556 ?

loop_
_geom_torsion_atom_site_label_1
_geom_torsion_atom_site_label_2
_geom_torsion_atom_site_label_3
_geom_torsion_atom_site_label_4
_geom_torsion
_geom_torsion_site_symmetry_1
_geom_torsion_site_symmetry_2
_geom_torsion_site_symmetry_3
_geom_torsion_site_symmetry_4
_geom_torsion_publ_flag
Ag N1 C7 N1 40.83(7) . . . 16 ?
N1 C7 N1 Ag 40.83(7) . . 16 16 ?
Ag N1 N1 Ag 70.55(11) . . 16 16 ?
